data_2235758
loop_
_publ_author_name
'Smith, Graham'

_publ_section_title
;
 2,2-Bis(4-butoxyphenyl)-1,1,1-trichloroethane
;
_journal_coeditor_code BT5980
_journal_issue 8
_journal_name_full 'Acta Crystallographica Section E'
_journal_page_first o2544
_journal_paper_doi 10.1107/S1600536812032680
_journal_volume 68
_journal_year 2012
_chemical_formula_iupac 'C22 H27 Cl3 O2'
_chemical_formula_moiety 'C22 H27 Cl3 O2'
_chemical_formula_sum 'C22 H27 Cl3 O2'
_chemical_formula_weight 429.79
_chemical_melting_point_gt 321
_chemical_melting_point_lt 323
_chemical_name_systematic
;
2,2-Bis(4-butoxyphenyl)-1,1,1-trichloroethane
;
_space_group_IT_number 14
_symmetry_cell_setting monoclinic
_symmetry_space_group_name_Hall '-P 2ybc'
_symmetry_space_group_name_H-M 'P 1 21/c 1'
_atom_sites_solution_hydrogens geom
_atom_sites_solution_primary direct
_atom_sites_solution_secondary difmap
_audit_creation_method SHELXL97
_cell_angle_alpha 90.00
_cell_angle_beta 91.160(2)
_cell_angle_gamma 90.00
_cell_formula_units_Z 4
_cell_length_a 5.78710(10)
_cell_length_b 18.3112(5)
_cell_length_c 20.3988(4)
_cell_measurement_reflns_used 4362
_cell_measurement_temperature 200(2)
_cell_measurement_theta_max 28.78
_cell_measurement_theta_min 3.19
_cell_volume 2161.19(8)
_computing_cell_refinement 'CrysAlis PRO (Agilent, 2012)'
_computing_data_collection 'CrysAlis PRO (Agilent, 2012)'
_computing_data_reduction 'CrysAlis PRO (Agilent, 2012)'
_computing_molecular_graphics 'PLATON (Spek, 2009)'
_computing_publication_material 'PLATON (Spek, 2009)'
_computing_structure_refinement
;
SHELXL97 (Sheldrick, 2008) within WinGX (Farrugia, 1999)
;
_computing_structure_solution 'SIR92 (Altomare <i>et al.</i>, 1993)'
_diffrn_ambient_temperature 200(2)
_diffrn_detector_area_resol_mean 16.077
_diffrn_measured_fraction_theta_full 0.999
_diffrn_measured_fraction_theta_max 0.999
_diffrn_measurement_device_type 'Oxford Gemini-S CCD area-detector'
_diffrn_measurement_method \w
_diffrn_radiation_monochromator graphite
_diffrn_radiation_source 'Enhance (Mo) X-ray source'
_diffrn_radiation_type MoK\a
_diffrn_radiation_wavelength 0.71073
_diffrn_reflns_av_R_equivalents 0.0352
_diffrn_reflns_av_sigmaI/netI 0.0364
_diffrn_reflns_limit_h_max 7
_diffrn_reflns_limit_h_min -7
_diffrn_reflns_limit_k_max 22
_diffrn_reflns_limit_k_min -22
_diffrn_reflns_limit_l_max 25
_diffrn_reflns_limit_l_min -23
_diffrn_reflns_number 14149
_diffrn_reflns_theta_full 26.00
_diffrn_reflns_theta_max 26.00
_diffrn_reflns_theta_min 3.20
_diffrn_standards_number 0
_exptl_absorpt_coefficient_mu 0.438
_exptl_absorpt_correction_T_max 0.981
_exptl_absorpt_correction_T_min 0.951
_exptl_absorpt_correction_type multi-scan
_exptl_absorpt_process_details '(CrysAlis PRO; Agilent, 2012)'
_exptl_crystal_colour colourless
_exptl_crystal_density_diffrn 1.321
_exptl_crystal_density_method 'not measured'
_exptl_crystal_description block
_exptl_crystal_F_000 904
_exptl_crystal_size_max 0.15
_exptl_crystal_size_mid 0.15
_exptl_crystal_size_min 0.10
_refine_diff_density_max 0.352
_refine_diff_density_min -0.184
_refine_ls_extinction_method none
_refine_ls_goodness_of_fit_ref 1.066
_refine_ls_hydrogen_treatment constr
_refine_ls_matrix_type full
_refine_ls_number_parameters 244
_refine_ls_number_reflns 4245
_refine_ls_number_restraints 0
_refine_ls_restrained_S_all 1.066
_refine_ls_R_factor_all 0.0625
_refine_ls_R_factor_gt 0.0473
_refine_ls_shift/su_max 0.000
_refine_ls_shift/su_mean 0.000
_refine_ls_structure_factor_coef Fsqd
_refine_ls_weighting_details 'calc w = 1/[\s^2^(Fo^2^)+(0.0482P)^2^+0.8549P] where P=(Fo^2^+2Fc^2^)/3'
_refine_ls_weighting_scheme calc
_refine_ls_wR_factor_gt 0.1035
_refine_ls_wR_factor_ref 0.1103
_reflns_number_gt 3486
_reflns_number_total 4245
_reflns_threshold_expression I>2\s(I)
_cod_data_source_file bt5980.cif
_cod_data_source_block I
_cod_original_sg_symbol_H-M 'P 21/c'
_cod_database_code 2235758
_cod_database_fobs_code 2235758

loop_
_symmetry_equiv_pos_as_xyz
'x, y, z'
'-x, y+1/2, -z+1/2'
'-x, -y, -z'
'x, -y+1/2, z+1/2'

loop_
_atom_site_aniso_label
_atom_site_aniso_U_11
_atom_site_aniso_U_22
_atom_site_aniso_U_33
_atom_site_aniso_U_12
_atom_site_aniso_U_13
_atom_site_aniso_U_23
Cl1 0.0668(4) 0.0431(4) 0.0344(3) -0.0102(3) -0.0077(3) -0.0077(3)
Cl2 0.0421(3) 0.0535(4) 0.0324(3) -0.0020(3) -0.0047(3) 0.0116(3)
Cl3 0.0317(3) 0.0603(4) 0.0324(3) -0.0021(3) 0.0060(2) 0.0022(3)
O4A 0.0360(9) 0.0260(8) 0.0385(9) 0.0029(7) -0.0114(7) 0.0006(7)
O4B 0.0472(10) 0.0334(9) 0.0294(9) 0.0045(7) 0.0049(8) 0.0043(7)
C1 0.0288(11) 0.0377(13) 0.0276(12) -0.0036(10) -0.0033(10) 0.0003(10)
C1A 0.0239(11) 0.0311(11) 0.0262(11) -0.0030(9) 0.0027(9) 0.0033(9)
C1B 0.0284(11) 0.0252(11) 0.0270(11) -0.0071(9) -0.0008(9) -0.0051(9)
C2 0.0239(11) 0.0325(12) 0.0287(11) -0.0032(9) 0.0003(9) 0.0013(10)
C2A 0.0265(11) 0.0299(12) 0.0298(12) 0.0034(9) -0.0025(9) 0.0040(10)
C2B 0.0288(12) 0.0381(13) 0.0292(12) -0.0021(10) 0.0063(10) 0.0004(10)
C3A 0.0242(11) 0.0327(12) 0.0284(12) -0.0009(9) -0.0049(9) 0.0017(10)
C3B 0.0286(11) 0.0322(12) 0.0327(12) 0.0016(9) 0.0030(10) -0.0035(10)
C4A 0.0306(12) 0.0280(11) 0.0252(11) -0.0004(9) 0.0002(9) 0.0020(9)
C4B 0.0362(12) 0.0229(11) 0.0267(11) -0.0048(9) -0.0011(10) -0.0033(9)
C5A 0.0258(11) 0.0342(13) 0.0378(13) 0.0036(10) -0.0035(10) 0.0041(10)
C5B 0.0355(12) 0.0340(12) 0.0305(12) -0.0028(10) 0.0089(10) -0.0012(10)
C6A 0.0223(11) 0.0383(13) 0.0369(13) -0.0027(9) -0.0026(10) 0.0031(11)
C6B 0.0292(12) 0.0312(12) 0.0326(12) 0.0003(9) 0.0022(10) -0.0030(10)
C11A 0.0340(12) 0.0343(13) 0.0352(13) 0.0057(10) -0.0023(10) 0.0053(10)
C11B 0.0507(15) 0.0379(13) 0.0329(13) -0.0036(12) 0.0093(12) -0.0008(11)
C21A 0.0439(14) 0.0260(12) 0.0359(13) 0.0054(10) -0.0034(11) 0.0011(10)
C21B 0.0691(19) 0.0395(14) 0.0340(14) 0.0006(13) 0.0078(13) 0.0041(12)
C31A 0.0454(15) 0.0387(14) 0.0389(14) -0.0053(11) -0.0031(12) -0.0008(11)
C31B 0.064(2) 0.0591(19) 0.0518(18) 0.0070(15) -0.0039(15) -0.0013(15)
C41A 0.0625(18) 0.0533(17) 0.0504(17) -0.0198(14) -0.0050(15) 0.0034(14)
C41B 0.105(3) 0.098(3) 0.066(2) 0.027(2) -0.031(2) -0.012(2)

loop_
_atom_site_type_symbol
_atom_site_label
_atom_site_fract_x
_atom_site_fract_y
_atom_site_fract_z
_atom_site_U_iso_or_equiv
_atom_site_thermal_displace_type
_atom_site_calc_flag
_atom_site_refinement_flags
_atom_site_occupancy
Cl Cl1 0.48915(12) 0.34506(4) 0.74543(3) 0.0482(2) Uani . . 1.000
Cl Cl2 0.56526(11) 0.19339(4) 0.77193(3) 0.0427(2) Uani . . 1.000
Cl Cl3 0.11570(10) 0.24145(4) 0.72992(3) 0.0414(2) Uani . . 1.000
O O4A 0.2523(3) -0.03999(8) 0.55790(8) 0.0337(5) Uani . . 1.000
O O4B 0.2658(3) 0.45228(9) 0.44987(8) 0.0366(5) Uani . . 1.000
C C1 0.4168(4) 0.25582(13) 0.71850(11) 0.0314(7) Uani . . 1.000
C C1A 0.4329(4) 0.16819(12) 0.62234(11) 0.0270(6) Uani . . 1.000
C C1B 0.4276(4) 0.30454(11) 0.59910(11) 0.0269(6) Uani . . 1.000
C C2 0.4927(4) 0.24406(12) 0.64762(11) 0.0284(7) Uani . . 1.000
C C2A 0.2207(4) 0.15300(12) 0.59082(11) 0.0288(7) Uani . . 1.000
C C2B 0.2214(4) 0.34358(12) 0.59692(11) 0.0320(7) Uani . . 1.000
C C3A 0.1674(4) 0.08342(12) 0.56947(11) 0.0285(7) Uani . . 1.000
C C3B 0.1743(4) 0.39339(12) 0.54757(11) 0.0311(7) Uani . . 1.000
C C4A 0.3241(4) 0.02695(12) 0.57889(11) 0.0279(7) Uani . . 1.000
C C4B 0.3318(4) 0.40494(11) 0.49815(11) 0.0286(7) Uani . . 1.000
C C5A 0.5381(4) 0.04132(13) 0.60786(12) 0.0327(7) Uani . . 1.000
C C5B 0.5411(4) 0.36850(12) 0.50109(11) 0.0332(7) Uani . . 1.000
C C6A 0.5886(4) 0.11156(12) 0.62884(12) 0.0325(7) Uani . . 1.000
C C6B 0.5860(4) 0.31939(12) 0.55096(11) 0.0310(7) Uani . . 1.000
C C11A 0.3962(4) -0.10180(12) 0.57314(12) 0.0345(7) Uani . . 1.000
C C11B 0.4096(5) 0.45527(14) 0.39336(12) 0.0404(8) Uani . . 1.000
C C21A 0.2577(4) -0.16968(12) 0.55871(12) 0.0353(8) Uani . . 1.000
C C21B 0.2872(5) 0.49745(15) 0.34070(13) 0.0474(9) Uani . . 1.000
C C31A 0.0447(4) -0.17793(14) 0.59953(13) 0.0411(8) Uani . . 1.000
C C31B 0.0676(5) 0.46320(17) 0.31572(15) 0.0584(11) Uani . . 1.000
C C41A -0.0850(5) -0.24830(15) 0.58550(15) 0.0555(10) Uani . . 1.000
C C41B -0.0314(7) 0.5020(2) 0.25494(19) 0.0901(16) Uani . . 1.000
H H2 0.66190 0.24500 0.65010 0.0340 Uiso calc R 1.000
H H2A 0.11420 0.19040 0.58420 0.0340 Uiso calc R 1.000
H H2B 0.11320 0.33600 0.62930 0.0380 Uiso calc R 1.000
H H3A 0.02580 0.07440 0.54870 0.0340 Uiso calc R 1.000
H H3B 0.03620 0.41940 0.54740 0.0370 Uiso calc R 1.000
H H5A 0.64650 0.00420 0.61310 0.0390 Uiso calc R 1.000
H H5B 0.65140 0.37710 0.46950 0.0400 Uiso calc R 1.000
H H6A 0.73280 0.12090 0.64800 0.0390 Uiso calc R 1.000
H H6B 0.72770 0.29540 0.55230 0.0370 Uiso calc R 1.000
H H11A 0.44370 -0.10070 0.61900 0.0410 Uiso calc R 1.000
H H11B 0.44190 0.40620 0.37810 0.0480 Uiso calc R 1.000
H H12A 0.53360 -0.10090 0.54670 0.0410 Uiso calc R 1.000
H H12B 0.55530 0.47870 0.40470 0.0480 Uiso calc R 1.000
H H21A 0.35610 -0.21190 0.56590 0.0420 Uiso calc R 1.000
H H21B 0.39060 0.50350 0.30430 0.0570 Uiso calc R 1.000
H H22A 0.21120 -0.16930 0.51280 0.0420 Uiso calc R 1.000
H H22B 0.25210 0.54570 0.35740 0.0570 Uiso calc R 1.000
H H31A -0.05760 -0.13690 0.59100 0.0490 Uiso calc R 1.000
H H31B -0.04590 0.46440 0.35010 0.0700 Uiso calc R 1.000
H H32A 0.08970 -0.17660 0.64560 0.0490 Uiso calc R 1.000
H H32B 0.09680 0.41240 0.30510 0.0700 Uiso calc R 1.000
H H41A -0.21810 -0.25090 0.61270 0.0830 Uiso calc R 1.000
H H41B -0.17280 0.47860 0.24120 0.1350 Uiso calc R 1.000
H H42A 0.01440 -0.28920 0.59470 0.0830 Uiso calc R 1.000
H H42B 0.07790 0.49940 0.22020 0.1350 Uiso calc R 1.000
H H43A -0.13350 -0.24940 0.54020 0.0830 Uiso calc R 1.000
H H43B -0.06130 0.55220 0.26520 0.1350 Uiso calc R 1.000

loop_
_atom_type_symbol
_atom_type_description
_atom_type_scat_dispersion_real
_atom_type_scat_dispersion_imag
_atom_type_scat_source
C C 0.0033 0.0016 'International Tables Vol C Tables 4.2.6.8 and 6.1.1.4'
H H 0.0000 0.0000 'International Tables Vol C Tables 4.2.6.8 and 6.1.1.4'
O O 0.0106 0.0060 'International Tables Vol C Tables 4.2.6.8 and 6.1.1.4'
Cl Cl 0.1484 0.1585 'International Tables Vol C Tables 4.2.6.8 and 6.1.1.4'

loop_
_geom_angle_atom_site_label_1
_geom_angle_atom_site_label_2
_geom_angle_atom_site_label_3
_geom_angle
_geom_angle_publ_flag
C4A O4A C11A 118.04(18) no
C4B O4B C11B 116.51(19) no
Cl1 C1 Cl2 107.05(12) no
Cl1 C1 Cl3 108.74(13) no
Cl1 C1 C2 110.56(16) no
Cl2 C1 Cl3 106.56(12) no
Cl2 C1 C2 109.97(16) no
Cl3 C1 C2 113.68(16) no
C2 C1A C2A 121.9(2) no
C2 C1A C6A 120.8(2) no
C2A C1A C6A 117.4(2) no
C2 C1B C2B 126.4(2) no
C2 C1B C6B 116.4(2) no
C2B C1B C6B 117.2(2) no
C1 C2 C1A 112.36(19) no
C1 C2 C1B 115.93(19) no
C1A C2 C1B 113.05(18) no
C1A C2A C3A 121.1(2) no
C1B C2B C3B 121.3(2) no
C2A C3A C4A 120.3(2) no
C2B C3B C4B 120.5(2) no
O4A C4A C3A 115.7(2) no
O4A C4A C5A 124.7(2) no
C3A C4A C5A 119.6(2) no
O4B C4B C3B 116.3(2) no
O4B C4B C5B 124.9(2) no
C3B C4B C5B 118.8(2) no
C4A C5A C6A 119.3(2) no
C4B C5B C6B 119.9(2) no
C1A C6A C5A 122.4(2) no
C1B C6B C5B 122.3(2) no
O4A C11A C21A 107.73(18) no
O4B C11B C21B 108.9(2) no
C11A C21A C31A 114.4(2) no
C11B C21B C31B 114.6(2) no
C21A C31A C41A 112.8(2) no
C21B C31B C41B 112.5(3) no
C1 C2 H2 105.00 no
C1A C2 H2 105.00 no
C1B C2 H2 105.00 no
C1A C2A H2A 120.00 no
C3A C2A H2A 119.00 no
C1B C2B H2B 119.00 no
C3B C2B H2B 119.00 no
C2A C3A H3A 120.00 no
C4A C3A H3A 120.00 no
C2B C3B H3B 120.00 no
C4B C3B H3B 120.00 no
C4A C5A H5A 120.00 no
C6A C5A H5A 120.00 no
C4B C5B H5B 120.00 no
C6B C5B H5B 120.00 no
C1A C6A H6A 119.00 no
C5A C6A H6A 119.00 no
C1B C6B H6B 119.00 no
C5B C6B H6B 119.00 no
O4A C11A H11A 110.00 no
O4A C11A H12A 110.00 no
C21A C11A H11A 110.00 no
C21A C11A H12A 110.00 no
H11A C11A H12A 108.00 no
O4B C11B H11B 110.00 no
O4B C11B H12B 110.00 no
C21B C11B H11B 110.00 no
C21B C11B H12B 110.00 no
H11B C11B H12B 108.00 no
C11A C21A H21A 109.00 no
C11A C21A H22A 109.00 no
C31A C21A H21A 109.00 no
C31A C21A H22A 109.00 no
H21A C21A H22A 108.00 no
C11B C21B H21B 109.00 no
C11B C21B H22B 109.00 no
C31B C21B H21B 109.00 no
C31B C21B H22B 109.00 no
H21B C21B H22B 108.00 no
C21A C31A H31A 109.00 no
C21A C31A H32A 109.00 no
C41A C31A H31A 109.00 no
C41A C31A H32A 109.00 no
H31A C31A H32A 108.00 no
C21B C31B H31B 109.00 no
C21B C31B H32B 109.00 no
C41B C31B H31B 109.00 no
C41B C31B H32B 109.00 no
H31B C31B H32B 108.00 no
C31A C41A H41A 109.00 no
C31A C41A H42A 109.00 no
C31A C41A H43A 109.00 no
H41A C41A H42A 109.00 no
H41A C41A H43A 109.00 no
H42A C41A H43A 109.00 no
C31B C41B H41B 109.00 no
C31B C41B H42B 109.00 no
C31B C41B H43B 110.00 no
H41B C41B H42B 109.00 no
H41B C41B H43B 110.00 no
H42B C41B H43B 109.00 no

loop_
_geom_bond_atom_site_label_1
_geom_bond_atom_site_label_2
_geom_bond_distance
_geom_bond_publ_flag
Cl1 C1 1.771(2) no
Cl2 C1 1.787(2) no
Cl3 C1 1.782(2) no
O4A C4A 1.361(3) no
O4A C11A 1.436(3) no
O4B C4B 1.361(3) no
O4B C11B 1.436(3) no
C1 C2 1.535(3) no
C1A C2 1.519(3) no
C1A C2A 1.402(3) no
C1A C6A 1.378(3) no
C1B C2 1.527(3) no
C1B C2B 1.391(3) no
C1B C6B 1.384(3) no
C2A C3A 1.379(3) no
C2B C3B 1.382(3) no
C3A C4A 1.386(3) no
C3B C4B 1.389(3) no
C4A C5A 1.387(3) no
C4B C5B 1.383(3) no
C5A C6A 1.385(3) no
C5B C6B 1.379(3) no
C11A C21A 1.505(3) no
C11B C21B 1.490(4) no
C21A C31A 1.509(3) no
C21B C31B 1.497(4) no
C31A C41A 1.516(4) no
C31B C41B 1.530(5) no
C2 H2 0.9800 no
C2A H2A 0.9300 no
C2B H2B 0.9300 no
C3A H3A 0.9300 no
C3B H3B 0.9300 no
C5A H5A 0.9300 no
C5B H5B 0.9300 no
C6A H6A 0.9300 no
C6B H6B 0.9300 no
C11A H11A 0.9700 no
C11A H12A 0.9700 no
C11B H11B 0.9700 no
C11B H12B 0.9700 no
C21A H21A 0.9700 no
C21A H22A 0.9700 no
C21B H21B 0.9700 no
C21B H22B 0.9700 no
C31A H31A 0.9700 no
C31A H32A 0.9700 no
C31B H31B 0.9700 no
C31B H32B 0.9700 no
C41A H41A 0.9600 no
C41A H42A 0.9600 no
C41A H43A 0.9600 no
C41B H41B 0.9600 no
C41B H42B 0.9600 no
C41B H43B 0.9600 no

loop_
_geom_hbond_atom_site_label_D
_geom_hbond_atom_site_label_H
_geom_hbond_atom_site_label_A
_geom_hbond_distance_DH
_geom_hbond_distance_HA
_geom_hbond_distance_DA
_geom_hbond_angle_DHA
_geom_hbond_publ_flag
C2B H2B Cl3 0.9300 2.6900 3.361(2) 130.00 yes

loop_
_geom_torsion_atom_site_label_1
_geom_torsion_atom_site_label_2
_geom_torsion_atom_site_label_3
_geom_torsion_atom_site_label_4
_geom_torsion
_geom_torsion_publ_flag
C11A O4A C4A C3A -173.0(2) no
C11A O4A C4A C5A 7.3(3) no
C4A O4A C11A C21A 167.44(19) no
C11B O4B C4B C3B -170.0(2) no
C11B O4B C4B C5B 10.1(3) no
C4B O4B C11B C21B 168.5(2) no
Cl1 C1 C2 C1A -179.73(16) no
Cl1 C1 C2 C1B -47.6(2) no
Cl2 C1 C2 C1A 62.3(2) no
Cl2 C1 C2 C1B -165.60(16) no
Cl3 C1 C2 C1A -57.1(2) no
Cl3 C1 C2 C1B 75.0(2) no
C2A C1A C2 C1 89.6(3) no
C2A C1A C2 C1B -44.0(3) no
C6A C1A C2 C1 -91.4(3) no
C6A C1A C2 C1B 135.1(2) no
C2 C1A C2A C3A -178.6(2) no
C6A C1A C2A C3A 2.4(3) no
C2 C1A C6A C5A 178.4(2) no
C2A C1A C6A C5A -2.5(4) no
C2B C1B C2 C1 -38.9(3) no
C2B C1B C2 C1A 92.9(3) no
C6B C1B C2 C1 144.1(2) no
C6B C1B C2 C1A -84.1(2) no
C2 C1B C2B C3B -175.0(2) no
C6B C1B C2B C3B 1.9(3) no
C2 C1B C6B C5B 174.8(2) no
C2B C1B C6B C5B -2.5(3) no
C1A C2A C3A C4A 0.0(3) no
C1B C2B C3B C4B 0.9(3) no
C2A C3A C4A O4A 178.1(2) no
C2A C3A C4A C5A -2.2(3) no
C2B C3B C4B O4B 176.8(2) no
C2B C3B C4B C5B -3.3(3) no
O4A C4A C5A C6A -178.2(2) no
C3A C4A C5A C6A 2.1(3) no
O4B C4B C5B C6B -177.3(2) no
C3B C4B C5B C6B 2.8(3) no
C4A C5A C6A C1A 0.4(4) no
C4B C5B C6B C1B 0.1(3) no
O4A C11A C21A C31A -62.3(3) no
O4B C11B C21B C31B -63.9(3) no
C11A C21A C31A C41A -177.8(2) no
C11B C21B C31B C41B -171.1(3) no

loop_
_cod_related_entry_id
_cod_related_entry_database
_cod_related_entry_code
1 ChemSpider 2293673
